data_7006938
loop_
_publ_author_name
'Squires, Clare'
'Baxter, Christopher W.'
'Campbell, John'
'Lindoy, Leonard F.'
'McNab, Hamish'
'Parkin, Andrew'
'Parsons, Simon'
'Tasker, Peter A.'
'Wei, Gang'
'White, David J.'

_publ_section_title
;
 Design of base metal extractants. Part 1. Inter-ligand hydrogen
 bonding in the assembly of pseudo-macrocyclic
 bis(aminosulfonamidato)M(II) complexes.
;
_journal_issue 16
_journal_name_full 'Dalton transactions (Cambridge, England : 2003)'
_journal_page_first 2026
_journal_page_last 2034
_journal_paper_doi 10.1039/b515650p
_journal_year 2006
_chemical_formula_moiety 'C13 H14 N2 O2 S'
_chemical_formula_sum 'C13 H14 N2 O2 S'
_chemical_formula_weight 262.32
_chemical_name_systematic
;
?
;
_space_group_IT_number 4
_symmetry_cell_setting monoclinic
_symmetry_space_group_name_Hall 'P 2yb'
_symmetry_space_group_name_H-M 'P 1 21 1'
_atom_sites_solution_hydrogens mixed
_atom_sites_solution_primary direct
_atom_sites_solution_secondary difmap
_audit_creation_method SHELXL-97
_cell_angle_alpha 90.00
_cell_angle_beta 98.50(8)
_cell_angle_gamma 90.00
_cell_formula_units_Z 4
_cell_length_a 11.245(8)
_cell_length_b 6.100(5)
_cell_length_c 18.916(17)
_cell_measurement_reflns_used 46
_cell_measurement_temperature 150(2)
_cell_measurement_theta_max 16
_cell_measurement_theta_min 15
_cell_volume 1283.3(18)
_computing_cell_refinement 'Stoe DIF4'
_computing_data_collection 'Stoe DIF4'
_computing_data_reduction 'Stoe REDU4'
_computing_structure_refinement 'SHELXL-97 (Sheldrick, 1997)'
_computing_structure_solution 'SHELXS-97 (Sheldrick, 1990)'
_diffrn_ambient_temperature 150(2)
_diffrn_measured_fraction_theta_full 0.995
_diffrn_measured_fraction_theta_max 0.995
_diffrn_measurement_device_type 'Stoe Stadi-4 4-circle diffractometer'
_diffrn_measurement_method Omega-theta
_diffrn_radiation_monochromator graphite
_diffrn_radiation_source 'fine-focus sealed tube'
_diffrn_radiation_type MoK\a
_diffrn_radiation_wavelength 0.71073
_diffrn_reflns_av_R_equivalents 0.0137
_diffrn_reflns_av_sigmaI/netI 0.0204
_diffrn_reflns_limit_h_max 13
_diffrn_reflns_limit_h_min -13
_diffrn_reflns_limit_k_max 7
_diffrn_reflns_limit_k_min 0
_diffrn_reflns_limit_l_max 22
_diffrn_reflns_limit_l_min 0
_diffrn_reflns_number 3869
_diffrn_reflns_theta_full 25.05
_diffrn_reflns_theta_max 25.05
_diffrn_reflns_theta_min 2.63
_diffrn_standards_decay_% 2
_diffrn_standards_interval_time 60
_diffrn_standards_number 3
_exptl_absorpt_coefficient_mu 0.248
_exptl_absorpt_correction_type none
_exptl_crystal_colour Colourless
_exptl_crystal_density_diffrn 1.358
_exptl_crystal_density_method 'not measured'
_exptl_crystal_description block
_exptl_crystal_F_000 552
_exptl_crystal_size_max 0.86
_exptl_crystal_size_mid 0.51
_exptl_crystal_size_min 0.35
_refine_diff_density_max 0.195
_refine_diff_density_min -0.248
_refine_diff_density_rms 0.040
_refine_ls_abs_structure_details 'Flack H D (1983), Acta Cryst. A39, 876-881'
_refine_ls_abs_structure_Flack 0.02(7)
_refine_ls_extinction_coef 0.0093(18)
_refine_ls_extinction_expression Fc^*^=kFc[1+0.001xFc^2^\l^3^/sin(2\q)]^-1/4^
_refine_ls_extinction_method SHELXL
_refine_ls_goodness_of_fit_ref 1.057
_refine_ls_hydrogen_treatment mixed
_refine_ls_matrix_type full
_refine_ls_number_parameters 352
_refine_ls_number_reflns 2503
_refine_ls_number_restraints 1
_refine_ls_restrained_S_all 1.056
_refine_ls_R_factor_all 0.0315
_refine_ls_R_factor_gt 0.0282
_refine_ls_shift/su_max 0.000
_refine_ls_shift/su_mean 0.000
_refine_ls_structure_factor_coef Fsqd
_refine_ls_weighting_details 'calc w=1/[\s^2^(Fo^2^)+(0.0509P)^2^+0.1534P] where P=(Fo^2^+2Fc^2^)/3'
_refine_ls_weighting_scheme calc
_refine_ls_wR_factor_gt 0.0726
_refine_ls_wR_factor_ref 0.0745
_reflns_number_gt 2343
_reflns_number_total 2503
_reflns_threshold_expression >2sigma(I)
_cod_data_source_file b515650p.txt
_cod_data_source_block 10
_cod_depositor_comments
;
The following automatic conversions were performed:
'_symmetry_cell_setting' value 'Monoclinic' changed to 'monoclinic'
according to '/home/saulius/struct/CIF-dictionaries/cif_core.dic'
dictionary named 'cif_core.dic' version 2.4.1 from
2010-06-29.

'_exptl_absorpt_correction_type' value 'None' changed to
'none' according to '/home/saulius/struct/CIF-dictionaries/cif_core.dic'
dictionary named 'cif_core.dic' version 2.4.1 from 2010-06-29.

Automatic conversion script
Id: cif_fix_enum 1527 2010-12-29 10:47:43Z saulius 
;
_cod_original_cell_volume 1283.4(18)
_cod_original_sg_symbol_H-M P2(1)
_cod_database_code 7006938

loop_
_symmetry_equiv_pos_as_xyz
'x, y, z'
'-x, y+1/2, -z'

loop_
_atom_site_label
_atom_site_type_symbol
_atom_site_fract_x
_atom_site_fract_y
_atom_site_fract_z
_atom_site_U_iso_or_equiv
_atom_site_adp_type
_atom_site_occupancy
_atom_site_symmetry_multiplicity
_atom_site_calc_flag
_atom_site_refinement_flags
_atom_site_disorder_assembly
_atom_site_disorder_group
C1A C 0.7742(2) 0.3882(5) 0.52992(13) 0.0252(6) Uani 1 1 d . . .
S2A S 0.64437(6) 0.52780(11) 0.49078(3) 0.02476(18) Uani 1 1 d . . .
O1A O 0.68182(18) 0.7321(4) 0.46387(10) 0.0350(5) Uani 1 1 d . . .
O2A O 0.56500(17) 0.5274(4) 0.54406(9) 0.0357(5) Uani 1 1 d . . .
N3A N 0.5734(2) 0.3907(5) 0.42497(12) 0.0263(5) Uani 1 1 d . . .
H3A H 0.534(2) 0.299(6) 0.4352(15) 0.024(8) Uiso 1 1 d . . .
C4A C 0.6170(2) 0.3686(5) 0.35753(13) 0.0236(6) Uani 1 1 d . . .
C5A C 0.5862(2) 0.5312(5) 0.30607(13) 0.0276(6) Uani 1 1 d . . .
N6A N 0.5137(2) 0.7034(5) 0.31779(16) 0.0374(6) Uani 1 1 d . . .
H6AA H 0.515(3) 0.805(8) 0.289(2) 0.062(13) Uiso 1 1 d . . .
H6BA H 0.511(3) 0.740(7) 0.3619(19) 0.042(10) Uiso 1 1 d . . .
C7A C 0.7624(3) 0.1828(5) 0.55914(15) 0.0330(7) Uani 1 1 d . . .
H7A H 0.6870 0.1097 0.5527 0.040 Uiso 1 1 calc R . .
C8A C 0.8628(3) 0.0861(6) 0.59787(15) 0.0399(7) Uani 1 1 d . . .
H8A H 0.8559 -0.0561 0.6173 0.048 Uiso 1 1 calc R . .
C9A C 0.9737(3) 0.1919(7) 0.60908(16) 0.0401(8) Uani 1 1 d . . .
C10A C 0.9833(3) 0.3944(7) 0.57802(17) 0.0426(8) Uani 1 1 d . . .
H10A H 1.0587 0.4674 0.5841 0.051 Uiso 1 1 calc R . .
C11A C 0.8838(2) 0.4935(6) 0.53791(15) 0.0320(7) Uani 1 1 d . . .
H11A H 0.8915 0.6323 0.5163 0.038 Uiso 1 1 calc R . .
C12A C 1.0806(3) 0.0889(10) 0.6550(2) 0.0719(14) Uani 1 1 d . . .
H12A H 1.1550 0.1459 0.6407 0.108 Uiso 1 1 calc R . .
H12B H 1.0777 -0.0706 0.6487 0.108 Uiso 1 1 calc R . .
H12C H 1.0785 0.1246 0.7053 0.108 Uiso 1 1 calc R . .
C13A C 0.6258(3) 0.5026(6) 0.23959(14) 0.0354(7) Uani 1 1 d . . .
H13A H 0.6085 0.6116 0.2037 0.042 Uiso 1 1 calc R . .
C14A C 0.6887(3) 0.3197(7) 0.22608(15) 0.0415(8) Uani 1 1 d . . .
H14A H 0.7148 0.3043 0.1808 0.050 Uiso 1 1 calc R . .
C15A C 0.7154(3) 0.1567(6) 0.27644(16) 0.0401(8) Uani 1 1 d . . .
H15A H 0.7571 0.0283 0.2657 0.048 Uiso 1 1 calc R . .
C16A C 0.6800(2) 0.1844(5) 0.34331(15) 0.0303(6) Uani 1 1 d . . .
H16A H 0.6993 0.0759 0.3792 0.036 Uiso 1 1 calc R . .
C1B C 0.3542(2) 0.7593(5) 0.12170(13) 0.0226(6) Uani 1 1 d . . .
S2B S 0.39447(5) 0.59356(11) 0.05248(3) 0.02166(17) Uani 1 1 d . . .
O1B O 0.52388(15) 0.6007(4) 0.05798(9) 0.0294(4) Uani 1 1 d . . .
O2B O 0.33452(18) 0.3878(3) 0.05455(10) 0.0306(5) Uani 1 1 d . . .
N3B N 0.3443(2) 0.7065(5) -0.02410(12) 0.0224(5) Uani 1 1 d . . .
H3B H 0.377(3) 0.795(6) -0.0299(15) 0.019(9) Uiso 1 1 d . . .
C4B C 0.2165(2) 0.7114(5) -0.04885(12) 0.0218(5) Uani 1 1 d . . .
C5B C 0.1666(2) 0.5363(5) -0.09124(12) 0.0240(5) Uani 1 1 d . . .
N6B N 0.2356(2) 0.3685(5) -0.11153(13) 0.0302(6) Uani 1 1 d . . .
H6AB H 0.201(3) 0.246(7) -0.1280(17) 0.040(9) Uiso 1 1 d . . .
H6BB H 0.304(3) 0.338(6) -0.0815(17) 0.038(9) Uiso 1 1 d . . .
C7B C 0.2646(2) 0.6881(5) 0.15965(13) 0.0283(6) Uani 1 1 d . . .
H7B H 0.2254 0.5517 0.1486 0.034 Uiso 1 1 calc R . .
C8B C 0.2334(2) 0.8191(6) 0.21364(14) 0.0329(7) Uani 1 1 d . . .
H8B H 0.1726 0.7708 0.2399 0.039 Uiso 1 1 calc R . .
C9B C 0.2889(2) 1.0193(6) 0.23032(13) 0.0316(7) Uani 1 1 d . . .
C10B C 0.3791(2) 1.0856(6) 0.19174(13) 0.0311(6) Uani 1 1 d . . .
H10B H 0.4184 1.2219 0.2027 0.037 Uiso 1 1 calc R . .
C11B C 0.4124(2) 0.9559(5) 0.13762(14) 0.0264(6) Uani 1 1 d . . .
H11B H 0.4745 1.0021 0.1119 0.032 Uiso 1 1 calc R . .
C12B C 0.2533(3) 1.1624(7) 0.28851(16) 0.0475(9) Uani 1 1 d . . .
H12D H 0.1910 1.2657 0.2678 0.071 Uiso 1 1 calc R . .
H12E H 0.3237 1.2440 0.3114 0.071 Uiso 1 1 calc R . .
H12F H 0.2221 1.0708 0.3242 0.071 Uiso 1 1 calc R . .
C13B C 0.0429(2) 0.5479(6) -0.11692(14) 0.0326(7) Uani 1 1 d . . .
H13B H 0.0058 0.4327 -0.1460 0.039 Uiso 1 1 calc R . .
C14B C -0.0258(3) 0.7237(6) -0.10076(15) 0.0355(7) Uani 1 1 d . . .
H14B H -0.1093 0.7268 -0.1186 0.043 Uiso 1 1 calc R . .
C15B C 0.0248(2) 0.8943(6) -0.05915(15) 0.0336(7) Uani 1 1 d . . .
H15B H -0.0230 1.0149 -0.0485 0.040 Uiso 1 1 calc R . .
C16B C 0.1478(2) 0.8875(5) -0.03270(14) 0.0270(6) Uani 1 1 d . . .
H16B H 0.1840 1.0036 -0.0037 0.032 Uiso 1 1 calc R . .

loop_
_atom_site_aniso_label
_atom_site_aniso_U_11
_atom_site_aniso_U_22
_atom_site_aniso_U_33
_atom_site_aniso_U_23
_atom_site_aniso_U_13
_atom_site_aniso_U_12
C1A 0.0293(13) 0.0255(16) 0.0215(12) -0.0030(12) 0.0056(10) 0.0028(12)
S2A 0.0287(3) 0.0234(4) 0.0217(3) -0.0011(3) 0.0024(2) 0.0030(3)
O1A 0.0454(12) 0.0235(11) 0.0336(11) 0.0010(9) -0.0023(9) -0.0016(10)
O2A 0.0383(10) 0.0435(13) 0.0264(9) -0.0019(10) 0.0083(8) 0.0131(11)
N3A 0.0260(12) 0.0303(15) 0.0232(11) 0.0025(11) 0.0055(9) -0.0064(12)
C4A 0.0226(12) 0.0284(16) 0.0189(12) -0.0005(12) 0.0002(10) -0.0080(12)
C5A 0.0225(12) 0.0320(16) 0.0260(13) -0.0003(13) -0.0038(10) -0.0068(13)
N6A 0.0428(15) 0.0343(16) 0.0328(15) 0.0087(14) -0.0026(12) 0.0079(13)
C7A 0.0330(15) 0.0296(16) 0.0368(16) 0.0046(14) 0.0063(13) 0.0009(14)
C8A 0.0480(17) 0.0336(18) 0.0398(16) 0.0098(16) 0.0122(13) 0.0115(16)
C9A 0.0314(16) 0.054(2) 0.0349(15) 0.0019(17) 0.0063(13) 0.0161(16)
C10A 0.0274(15) 0.054(2) 0.0467(18) -0.0029(18) 0.0059(13) -0.0020(16)
C11A 0.0307(15) 0.0332(17) 0.0327(14) 0.0027(14) 0.0070(11) -0.0013(13)
C12A 0.051(2) 0.098(4) 0.065(2) 0.023(3) -0.0001(17) 0.035(3)
C13A 0.0388(15) 0.0450(19) 0.0208(12) 0.0057(14) -0.0011(11) -0.0121(16)
C14A 0.0436(17) 0.060(2) 0.0220(14) -0.0098(16) 0.0083(13) -0.0144(18)
C15A 0.0416(17) 0.040(2) 0.0391(17) -0.0136(15) 0.0070(13) -0.0021(15)
C16A 0.0341(15) 0.0269(15) 0.0296(14) -0.0023(13) 0.0041(12) -0.0032(13)
C1B 0.0232(12) 0.0247(15) 0.0189(12) 0.0024(11) 0.0002(10) 0.0054(12)
S2B 0.0234(3) 0.0203(3) 0.0205(3) 0.0009(3) 0.0010(2) 0.0021(3)
O1B 0.0240(9) 0.0343(11) 0.0286(9) -0.0040(10) -0.0002(7) 0.0073(9)
O2B 0.0415(11) 0.0205(11) 0.0289(10) 0.0023(9) 0.0022(8) -0.0013(9)
N3B 0.0227(11) 0.0222(13) 0.0218(11) 0.0042(11) 0.0017(9) -0.0041(11)
C4B 0.0234(12) 0.0242(14) 0.0180(11) 0.0051(11) 0.0036(10) -0.0021(12)
C5B 0.0266(12) 0.0241(14) 0.0208(11) 0.0032(12) 0.0024(10) -0.0014(12)
N6B 0.0310(13) 0.0265(15) 0.0315(13) -0.0056(12) -0.0009(11) 0.0000(12)
C7B 0.0251(13) 0.0322(16) 0.0267(13) 0.0051(13) 0.0007(10) -0.0021(13)
C8B 0.0262(14) 0.048(2) 0.0248(13) 0.0063(14) 0.0051(11) 0.0045(14)
C9B 0.0353(15) 0.0388(17) 0.0195(12) 0.0038(13) 0.0003(11) 0.0142(15)
C10B 0.0403(15) 0.0250(15) 0.0267(13) 0.0023(13) 0.0008(11) 0.0044(14)
C11B 0.0307(14) 0.0241(15) 0.0251(13) 0.0035(12) 0.0063(11) 0.0012(12)
C12B 0.061(2) 0.054(2) 0.0281(15) -0.0025(16) 0.0087(14) 0.0184(18)
C13B 0.0311(14) 0.0338(18) 0.0306(13) -0.0020(14) -0.0025(11) -0.0053(14)
C14B 0.0236(14) 0.043(2) 0.0370(15) 0.0035(15) -0.0048(11) 0.0036(14)
C15B 0.0289(14) 0.0347(18) 0.0365(15) 0.0024(14) 0.0029(12) 0.0092(14)
C16B 0.0325(14) 0.0256(15) 0.0222(12) 0.0015(12) 0.0017(10) 0.0002(13)

loop_
_atom_type_symbol
_atom_type_description
_atom_type_scat_dispersion_real
_atom_type_scat_dispersion_imag
_atom_type_scat_source
C C 0.0033 0.0016 'International Tables Vol C Tables 4.2.6.8 and 6.1.1.4'
H H 0.0000 0.0000 'International Tables Vol C Tables 4.2.6.8 and 6.1.1.4'
N N 0.0061 0.0033 'International Tables Vol C Tables 4.2.6.8 and 6.1.1.4'
O O 0.0106 0.0060 'International Tables Vol C Tables 4.2.6.8 and 6.1.1.4'
S S 0.1246 0.1234 'International Tables Vol C Tables 4.2.6.8 and 6.1.1.4'

loop_
_geom_angle_atom_site_label_1
_geom_angle_atom_site_label_2
_geom_angle_atom_site_label_3
_geom_angle
_geom_angle_site_symmetry_1
_geom_angle_site_symmetry_3
_geom_angle_publ_flag
C11A C1A C7A 121.0(3) . . ?
C11A C1A S2A 119.6(2) . . ?
C7A C1A S2A 119.0(2) . . ?
O1A S2A O2A 119.64(14) . . ?
O1A S2A N3A 108.39(13) . . ?
O2A S2A N3A 104.61(13) . . ?
O1A S2A C1A 107.57(14) . . ?
O2A S2A C1A 105.46(13) . . ?
N3A S2A C1A 111.09(15) . . ?
C4A N3A S2A 122.6(2) . . ?
C4A N3A H3A 116(2) . . ?
S2A N3A H3A 115(2) . . ?
C16A C4A C5A 121.7(2) . . ?
C16A C4A N3A 120.1(2) . . ?
C5A C4A N3A 118.0(3) . . ?
N6A C5A C4A 121.6(3) . . ?
N6A C5A C13A 121.0(3) . . ?
C4A C5A C13A 117.2(3) . . ?
C5A N6A H6AA 114(3) . . ?
C5A N6A H6BA 118(2) . . ?
H6AA N6A H6BA 116(4) . . ?
C8A C7A C1A 118.6(3) . . ?
C8A C7A H7A 120.7 . . ?
C1A C7A H7A 120.7 . . ?
C7A C8A C9A 121.7(3) . . ?
C7A C8A H8A 119.2 . . ?
C9A C8A H8A 119.2 . . ?
C10A C9A C8A 118.4(3) . . ?
C10A C9A C12A 120.8(4) . . ?
C8A C9A C12A 120.9(4) . . ?
C9A C10A C11A 120.9(3) . . ?
C9A C10A H10A 119.5 . . ?
C11A C10A H10A 119.5 . . ?
C1A C11A C10A 119.4(3) . . ?
C1A C11A H11A 120.3 . . ?
C10A C11A H11A 120.3 . . ?
C9A C12A H12A 109.5 . . ?
C9A C12A H12B 109.5 . . ?
H12A C12A H12B 109.5 . . ?
C9A C12A H12C 109.5 . . ?
H12A C12A H12C 109.5 . . ?
H12B C12A H12C 109.5 . . ?
C14A C13A C5A 120.7(3) . . ?
C14A C13A H13A 119.7 . . ?
C5A C13A H13A 119.7 . . ?
C13A C14A C15A 121.7(3) . . ?
C13A C14A H14A 119.1 . . ?
C15A C14A H14A 119.1 . . ?
C14A C15A C16A 118.6(3) . . ?
C14A C15A H15A 120.7 . . ?
C16A C15A H15A 120.7 . . ?
C4A C16A C15A 120.1(3) . . ?
C4A C16A H16A 120.0 . . ?
C15A C16A H16A 120.0 . . ?
C11B C1B C7B 121.1(3) . . ?
C11B C1B S2B 119.6(2) . . ?
C7B C1B S2B 119.3(2) . . ?
O2B S2B O1B 119.95(13) . . ?
O2B S2B N3B 107.08(14) . . ?
O1B S2B N3B 105.32(14) . . ?
O2B S2B C1B 108.01(13) . . ?
O1B S2B C1B 107.20(13) . . ?
N3B S2B C1B 108.93(14) . . ?
C4B N3B S2B 119.6(2) . . ?
C4B N3B H3B 118(3) . . ?
S2B N3B H3B 111(3) . . ?
C16B C4B C5B 121.8(2) . . ?
C16B C4B N3B 120.4(3) . . ?
C5B C4B N3B 117.7(2) . . ?
N6B C5B C4B 122.2(2) . . ?
N6B C5B C13B 120.8(3) . . ?
C4B C5B C13B 116.9(3) . . ?
C5B N6B H6AB 119(2) . . ?
C5B N6B H6BB 116(2) . . ?
H6AB N6B H6BB 110(3) . . ?
C8B C7B C1B 118.9(3) . . ?
C8B C7B H7B 120.6 . . ?
C1B C7B H7B 120.6 . . ?
C7B C8B C9B 121.5(3) . . ?
C7B C8B H8B 119.2 . . ?
C9B C8B H8B 119.2 . . ?
C8B C9B C10B 118.3(3) . . ?
C8B C9B C12B 121.2(3) . . ?
C10B C9B C12B 120.5(3) . . ?
C11B C10B C9B 121.2(3) . . ?
C11B C10B H10B 119.4 . . ?
C9B C10B H10B 119.4 . . ?
C1B C11B C10B 119.0(3) . . ?
C1B C11B H11B 120.5 . . ?
C10B C11B H11B 120.5 . . ?
C9B C12B H12D 109.5 . . ?
C9B C12B H12E 109.5 . . ?
H12D C12B H12E 109.5 . . ?
C9B C12B H12F 109.5 . . ?
H12D C12B H12F 109.5 . . ?
H12E C12B H12F 109.5 . . ?
C14B C13B C5B 121.3(3) . . ?
C14B C13B H13B 119.3 . . ?
C5B C13B H13B 119.3 . . ?
C15B C14B C13B 121.0(3) . . ?
C15B C14B H14B 119.5 . . ?
C13B C14B H14B 119.5 . . ?
C14B C15B C16B 119.0(3) . . ?
C14B C15B H15B 120.5 . . ?
C16B C15B H15B 120.5 . . ?
C4B C16B C15B 119.9(3) . . ?
C4B C16B H16B 120.0 . . ?
C15B C16B H16B 120.0 . . ?

loop_
_geom_bond_atom_site_label_1
_geom_bond_atom_site_label_2
_geom_bond_distance
_geom_bond_site_symmetry_2
_geom_bond_publ_flag
C1A C11A 1.378(4) . ?
C1A C7A 1.384(4) . ?
C1A S2A 1.757(3) . ?
S2A O1A 1.433(2) . ?
S2A O2A 1.442(2) . ?
S2A N3A 1.610(3) . ?
N3A C4A 1.439(3) . ?
N3A H3A 0.76(3) . ?
C4A C16A 1.377(4) . ?
C4A C5A 1.397(4) . ?
C5A N6A 1.368(4) . ?
C5A C13A 1.405(4) . ?
N6A H6AA 0.82(5) . ?
N6A H6BA 0.87(3) . ?
C7A C8A 1.383(4) . ?
C7A H7A 0.9500 . ?
C8A C9A 1.393(5) . ?
C8A H8A 0.9500 . ?
C9A C10A 1.379(5) . ?
C9A C12A 1.512(5) . ?
C10A C11A 1.393(4) . ?
C10A H10A 0.9500 . ?
C11A H11A 0.9500 . ?
C12A H12A 0.9800 . ?
C12A H12B 0.9800 . ?
C12A H12C 0.9800 . ?
C13A C14A 1.366(5) . ?
C13A H13A 0.9500 . ?
C14A C15A 1.379(5) . ?
C14A H14A 0.9500 . ?
C15A C16A 1.392(4) . ?
C15A H15A 0.9500 . ?
C16A H16A 0.9500 . ?
C1B C11B 1.378(4) . ?
C1B C7B 1.390(4) . ?
C1B S2B 1.766(3) . ?
S2B O2B 1.428(2) . ?
S2B O1B 1.444(2) . ?
S2B N3B 1.628(3) . ?
N3B C4B 1.444(4) . ?
N3B H3B 0.67(3) . ?
C4B C16B 1.384(4) . ?
C4B C5B 1.402(4) . ?
C5B N6B 1.373(4) . ?
C5B C13B 1.406(4) . ?
N6B H6AB 0.88(4) . ?
N6B H6BB 0.91(3) . ?
C7B C8B 1.382(4) . ?
C7B H7B 0.9500 . ?
C8B C9B 1.387(5) . ?
C8B H8B 0.9500 . ?
C9B C10B 1.394(4) . ?
C9B C12B 1.505(4) . ?
C10B C11B 1.388(4) . ?
C10B H10B 0.9500 . ?
C11B H11B 0.9500 . ?
C12B H12D 0.9800 . ?
C12B H12E 0.9800 . ?
C12B H12F 0.9800 . ?
C13B C14B 1.382(5) . ?
C13B H13B 0.9500 . ?
C14B C15B 1.377(5) . ?
C14B H14B 0.9500 . ?
C15B C16B 1.399(4) . ?
C15B H15B 0.9500 . ?
C16B H16B 0.9500 . ?
